data_2013092
loop_
_publ_author_name
'Gdaniec, Maria'
'Bensemann, Igor'
'Po\/lo\'nski, Tadeusz'

_publ_section_title
;
 Hydrogen-bonded one-dimensional networks in 1:1 complexes of
 <i>N</i>,<i>N</i>'-bis(2-pyridyl)aryldiamines with anilic acid
;
_journal_issue 12
_journal_name_full 'Acta Crystallographica Section C'
_journal_page_first o735
_journal_page_last o738
_journal_paper_doi 10.1107/S0108270102020644
_journal_volume 58
_journal_year 2002
_chemical_formula_moiety 'C16 H14 N4 , C6 H4 O4'
_chemical_formula_sum 'C22 H18 N4 O4'
_chemical_formula_weight 402.40
_chemical_name_systematic
;
N,N'-bis(2-pyridyl)benzene-1,4-diamine 2,5-dihydroxy-1,4-benzoquinone (1/1)
;
_space_group_IT_number 15
_symmetry_cell_setting monoclinic
_symmetry_space_group_name_Hall '-C 2yc'
_symmetry_space_group_name_H-M 'C 1 2/c 1'
_atom_sites_solution_hydrogens mixed
_atom_sites_solution_primary direct
_atom_sites_solution_secondary difmap
_audit_creation_method SHELXL97
_cell_angle_alpha 90
_cell_angle_beta 97.648(9)
_cell_angle_gamma 90
_cell_formula_units_Z 4
_cell_length_a 25.166(3)
_cell_length_b 5.0290(5)
_cell_length_c 15.1590(16)
_cell_measurement_reflns_used 2140
_cell_measurement_temperature 296(2)
_cell_measurement_theta_max 25
_cell_measurement_theta_min 4
_cell_volume 1901.5(4)
_computing_cell_refinement CrysAlis
_computing_data_collection 'CrysAlis (Oxford Diffraction, 2000)'
_computing_data_reduction CrysAlis
_computing_molecular_graphics 'Stereochemical Workstation Operation Manual (Siemens, 1989)'
_computing_publication_material SHELXL97
_computing_structure_refinement 'SHELXL97 (Sheldrick, 1997)'
_computing_structure_solution 'SHELXS97 (Sheldrick, 1997)'
_diffrn_ambient_temperature 296(2)
_diffrn_measured_fraction_theta_full 0.997
_diffrn_measured_fraction_theta_max 0.997
_diffrn_measurement_device_type 'Kuma KM-4 CCD \k geometry'
_diffrn_measurement_method \w
_diffrn_radiation_monochromator graphite
_diffrn_radiation_source 'fine-focus sealed tube'
_diffrn_radiation_type MoK\a
_diffrn_radiation_wavelength 0.71073
_diffrn_reflns_av_R_equivalents 0.043
_diffrn_reflns_av_sigmaI/netI 0.081
_diffrn_reflns_limit_h_max 29
_diffrn_reflns_limit_h_min -29
_diffrn_reflns_limit_k_max 5
_diffrn_reflns_limit_k_min -5
_diffrn_reflns_limit_l_max 18
_diffrn_reflns_limit_l_min -15
_diffrn_reflns_number 4700
_diffrn_reflns_theta_full 25.03
_diffrn_reflns_theta_max 25.03
_diffrn_reflns_theta_min 3.96
_diffrn_standards_decay_% <1
_diffrn_standards_interval_count 0
_diffrn_standards_interval_time 0
_diffrn_standards_number 0
_exptl_absorpt_coefficient_mu 0.099
_exptl_absorpt_correction_type none
_exptl_crystal_colour colourless
_exptl_crystal_density_diffrn 1.406
_exptl_crystal_density_meas ?
_exptl_crystal_density_method 'not measured'
_exptl_crystal_description plate
_exptl_crystal_F_000 840
_exptl_crystal_size_max 0.20
_exptl_crystal_size_mid 0.10
_exptl_crystal_size_min 0.02
_refine_diff_density_max 0.13
_refine_diff_density_min -0.13
_refine_ls_extinction_coef 0.0034(5)
_refine_ls_extinction_expression Fc^*^=kFc[1+0.001xFc^2^\l^3^/sin(2\q)]^-1/4^
_refine_ls_extinction_method 'SHELXL97 (Sheldrick, 1997)'
_refine_ls_goodness_of_fit_ref 0.939
_refine_ls_hydrogen_treatment constr
_refine_ls_matrix_type full
_refine_ls_number_parameters 160
_refine_ls_number_reflns 1665
_refine_ls_number_restraints 0
_refine_ls_restrained_S_all 0.939
_refine_ls_R_factor_all 0.115
_refine_ls_R_factor_gt 0.045
_refine_ls_shift/su_max <0.001
_refine_ls_shift/su_mean 0.000
_refine_ls_structure_factor_coef Fsqd
_refine_ls_weighting_details 'calc w = 1/[\s^2^(Fo^2^)+(0.0338P)^2^] where P=(Fo^2^+2Fc^2^)/3'
_refine_ls_weighting_scheme calc
_refine_ls_wR_factor_gt 0.075
_refine_ls_wR_factor_ref 0.088
_reflns_number_gt 909
_reflns_number_total 1665
_reflns_threshold_expression I>2\s(I)
_cod_data_source_file sk1587.cif
_cod_data_source_block I
_cod_depositor_comments
;
The following automatic conversions were performed:

'_exptl_crystal_density_meas' value 'not measured' was changed to '?'
- the value is perceived as not measured.

Automatic conversion script
Id: cif_fix_values 3008 2015-01-20 13:52:24Z robertas 

The following automatic conversions were performed:

'_atom_sites_solution_hydrogens' value 'difmap, geom' was changed to
'mixed'.

Automatic conversion script
Id: cif_fix_values 6452 2018-10-05 10:23:21Z andrius 
;
_cod_original_sg_symbol_H-M 'C 2/c'
_cod_database_code 2013092
_cod_database_fobs_code 2013092

loop_
_symmetry_equiv_pos_as_xyz
'x, y, z'
'-x, y, -z+1/2'
'x+1/2, y+1/2, z'
'-x+1/2, y+1/2, -z+1/2'
'-x, -y, -z'
'x, -y, z-1/2'
'-x+1/2, -y+1/2, -z'
'x+1/2, -y+1/2, z-1/2'

loop_
_atom_site_label
_atom_site_fract_x
_atom_site_fract_y
_atom_site_fract_z
_atom_site_U_iso_or_equiv
_atom_site_adp_type
_atom_site_calc_flag
_atom_site_refinement_flags
_atom_site_occupancy
_atom_site_disorder_assembly
_atom_site_disorder_group
_atom_site_type_symbol
O1A 0.34204(6) 0.0212(3) 0.01558(10) 0.0527(5) Uani d . 1 . . O
O2A 0.26456(7) 0.1714(3) 0.11315(10) 0.0504(5) Uani d . 1 . . O
H2O 0.2939 0.2564 0.1185 0.044(6) Uiso d PR 0.51(4) . . H
C1A 0.25571(9) -0.0302(4) 0.06047(14) 0.0385(6) Uani d . 1 . . C
C2A 0.29976(9) -0.1110(4) 0.00622(14) 0.0379(6) Uani d . 1 . . C
C3A 0.29090(9) -0.3299(4) -0.05197(14) 0.0410(6) Uani d . 1 . . C
H3A 0.3184 -0.3792 -0.0871 0.044(6) Uiso d R 1 . . H
N1 0.34334(7) 0.5014(4) 0.17280(12) 0.0456(5) Uani d . 1 . . N
H1 0.3251 0.3714 0.1412 0.034(16) Uiso d PR 0.49(4) . . H
C2 0.39184(9) 0.5683(5) 0.15232(16) 0.0460(6) Uani d . 1 . . C
C3 0.42112(10) 0.7691(5) 0.20047(17) 0.0604(8) Uani d . 1 . . C
H3 0.4550 0.8213 0.1835 0.073 Uiso d R 1 . . H
C4 0.39899(12) 0.8947(6) 0.26767(18) 0.0749(9) Uani d . 1 . . C
H4 0.4179 1.0443 0.2960 0.090 Uiso d R 1 . . H
C5 0.34919(12) 0.8199(6) 0.28783(17) 0.0667(8) Uani d . 1 . . C
H5 0.3336 0.9000 0.3358 0.080 Uiso d R 1 . . H
C6 0.32271(10) 0.6240(5) 0.23897(16) 0.0541(7) Uani d . 1 . . C
H6 0.2886 0.5627 0.2527 0.065 Uiso d R 1 . . H
N7 0.40808(8) 0.4291(4) 0.08444(13) 0.0542(6) Uani d . 1 . . N
H7 0.3860 0.3050 0.0570 0.065(8) Uiso d R 1 . . H
C8 0.45470(9) 0.4710(5) 0.04335(16) 0.0441(6) Uani d . 1 . . C
C9 0.4830(2) 0.2510(10) 0.0200(3) 0.0618(18) Uani d P 0.507(4) . . C
H9 0.4718 0.0754 0.0343 0.074 Uiso d PR 0.507(4) . . H
C10 0.4717(2) 0.7171(10) 0.0217(3) 0.0602(18) Uani d P 0.507(4) . . C
H10 0.4500 0.8720 0.0271 0.072 Uiso d PR 0.507(4) . . H
C9' 0.5061(2) 0.4976(9) 0.0917(3) 0.0507(16) Uani d P 0.493(4) . . C
H9' 0.5090 0.4822 0.1553 0.061 Uiso d PR 0.493(4) . . H
C10' 0.44960(18) 0.4733(10) -0.0468(3) 0.0531(17) Uani d P 0.493(4) . . C
H10' 0.4136 0.4541 -0.0761 0.064 Uiso d PR 0.493(4) . . H

loop_
_atom_site_aniso_label
_atom_site_aniso_U_11
_atom_site_aniso_U_22
_atom_site_aniso_U_33
_atom_site_aniso_U_12
_atom_site_aniso_U_13
_atom_site_aniso_U_23
O1A 0.0404(10) 0.0535(11) 0.0653(12) -0.0136(8) 0.0105(8) -0.0072(9)
O2A 0.0494(11) 0.0478(10) 0.0559(11) -0.0106(9) 0.0141(8) -0.0145(9)
C1A 0.0429(15) 0.0353(14) 0.0372(14) 0.0011(13) 0.0053(11) 0.0020(12)
C2A 0.0373(15) 0.0391(14) 0.0372(14) -0.0004(12) 0.0046(11) 0.0071(11)
C3A 0.0387(15) 0.0420(15) 0.0450(15) -0.0027(12) 0.0151(12) -0.0047(12)
N1 0.0429(12) 0.0498(13) 0.0452(12) -0.0062(11) 0.0103(10) -0.0023(11)
C2 0.0433(16) 0.0508(17) 0.0452(15) -0.0058(13) 0.0109(13) 0.0020(13)
C3 0.0543(18) 0.073(2) 0.0553(18) -0.0166(15) 0.0109(14) -0.0092(15)
C4 0.083(2) 0.081(2) 0.0612(19) -0.0233(18) 0.0124(17) -0.0226(16)
C5 0.077(2) 0.075(2) 0.0518(18) -0.0026(17) 0.0220(16) -0.0107(15)
C6 0.0578(17) 0.0606(18) 0.0454(16) 0.0007(14) 0.0130(14) 0.0012(14)
N7 0.0458(13) 0.0588(14) 0.0622(14) -0.0166(11) 0.0224(11) -0.0187(12)
C8 0.0370(15) 0.0431(17) 0.0542(18) -0.0099(13) 0.0131(13) -0.0075(13)
C9 0.070(4) 0.040(4) 0.082(4) -0.006(3) 0.034(3) 0.003(3)
C10 0.064(4) 0.042(4) 0.082(4) 0.002(3) 0.037(3) -0.004(3)
C9' 0.047(3) 0.065(4) 0.040(3) -0.008(3) 0.007(2) -0.008(3)
C10' 0.031(3) 0.075(4) 0.054(4) -0.003(3) 0.007(2) -0.012(3)

loop_
_atom_type_symbol
_atom_type_description
_atom_type_scat_dispersion_real
_atom_type_scat_dispersion_imag
_atom_type_scat_source
C C 0.0033 0.0016 'International Tables Vol C Tables 4.2.6.8 and 6.1.1.4'
H H 0.0000 0.0000 'International Tables Vol C Tables 4.2.6.8 and 6.1.1.4'
N N 0.0061 0.0033 'International Tables Vol C Tables 4.2.6.8 and 6.1.1.4'
O O 0.0106 0.0060 'International Tables Vol C Tables 4.2.6.8 and 6.1.1.4'

loop_
_geom_angle_atom_site_label_1
_geom_angle_atom_site_label_2
_geom_angle_atom_site_label_3
_geom_angle_site_symmetry_1
_geom_angle_site_symmetry_3
_geom_angle
_geom_angle_publ_flag
C1A O2A H2O . . 122.0 ?
O2A C1A C3A . 7_545 122.7(2) ?
O2A C1A C2A . . 117.75(19) ?
C3A C1A C2A 7_545 . 119.51(19) ?
O1A C2A C3A . . 123.3(2) ?
O1A C2A C1A . . 117.9(2) ?
C3A C2A C1A . . 118.73(19) ?
C1A C3A C2A 7_545 . 121.8(2) ?
C1A C3A H3A 7_545 . 119.4 ?
C2A C3A H3A . . 118.9 ?
C6 N1 C2 . . 120.9(2) y
C6 N1 H1 . . 120.8 ?
C2 N1 H1 . . 118.3 ?
N1 C2 N7 . . 115.0(2) ?
N1 C2 C3 . . 119.5(2) ?
N7 C2 C3 . . 125.4(2) ?
C4 C3 C2 . . 118.7(2) ?
C4 C3 H3 . . 122.3 ?
C2 C3 H3 . . 118.9 ?
C3 C4 C5 . . 120.4(2) ?
C3 C4 H4 . . 117.7 ?
C5 C4 H4 . . 121.6 ?
C6 C5 C4 . . 118.2(3) ?
C6 C5 H5 . . 119.9 ?
C4 C5 H5 . . 121.9 ?
N1 C6 C5 . . 122.2(3) ?
N1 C6 H6 . . 117.5 ?
C5 C6 H6 . . 120.2 ?
C2 N7 C8 . . 127.6(2) ?
C2 N7 H7 . . 118.7 ?
C8 N7 H7 . . 113.4 ?
C10 C8 C9 . . 118.4(3) ?
C10' C8 C9' . . 118.8(3) ?
C10' C8 N7 . . 118.2(3) ?
C10 C8 N7 . . 123.0(3) ?
C9 C8 N7 . . 118.5(3) ?
C9' C8 N7 . . 123.0(3) ?
C10 C9 C8 5_665 . 120.4(4) ?
C10 C9 H9 5_665 . 119.6 ?
C8 C9 H9 . . 120.0 ?
C8 C10 C9 . 5_665 121.2(4) ?
C8 C10 H10 . . 121.1 ?
C9 C10 H10 5_665 . 117.1 ?
C10' C9' C8 5_665 . 119.9(4) ?
C10' C9' H9' 5_665 . 122.8 ?
C8 C9' H9' . . 117.2 ?
C8 C10' C9' . 5_665 121.3(4) ?
C8 C10' H10' . . 115.0 ?
C9' C10' H10' 5_665 . 123.7 ?

loop_
_geom_bond_atom_site_label_1
_geom_bond_atom_site_label_2
_geom_bond_site_symmetry_2
_geom_bond_distance
_geom_bond_publ_flag
O1A C2A . 1.247(2) y
O2A C1A . 1.292(2) y
O2A H2O . 0.8483 ?
C1A C3A 7_545 1.359(3) y
C1A C2A . 1.521(3) y
C2A C3A . 1.410(3) y
C3A C1A 7_545 1.359(3) ?
C3A H3A . 0.9600 ?
N1 C6 . 1.339(3) ?
N1 C2 . 1.342(3) ?
N1 H1 . 0.8999 ?
C2 N7 . 1.352(3) ?
C2 C3 . 1.397(3) ?
C3 C4 . 1.378(3) ?
C3 H3 . 0.9599 ?
C4 C5 . 1.381(3) ?
C4 H4 . 0.9601 ?
C5 C6 . 1.354(3) ?
C5 H5 . 0.9600 ?
C6 H6 . 0.9600 ?
N7 C8 . 1.415(3) ?
N7 H7 . 0.8999 ?
C8 C10' . 1.356(5) ?
C8 C10 . 1.364(5) ?
C8 C9 . 1.387(5) ?
C8 C9' . 1.406(5) ?
C9 C10 5_665 1.386(6) ?
C9 H9 . 0.9600 ?
C10 C9 5_665 1.386(6) ?
C10 H10 . 0.9599 ?
C9' C10' 5_665 1.388(6) ?
C9' H9' . 0.9601 ?
C10' C9' 5_665 1.388(6) ?
C10' H10' . 0.9601 ?

loop_
_geom_hbond_atom_site_label_D
_geom_hbond_atom_site_label_H
_geom_hbond_atom_site_label_A
_geom_hbond_distance_DH
_geom_hbond_distance_HA
_geom_hbond_distance_DA
_geom_hbond_angle_DHA
_geom_hbond_publ_flag
O2A H2O N1 0.85 1.86 2.650(3) 154 y
N1 H1 O2A 0.90 1.83 2.650(3) 151 y
N7 H7 O1A 0.90 1.86 2.756(3) 172 y

loop_
_geom_torsion_atom_site_label_1
_geom_torsion_atom_site_label_2
_geom_torsion_atom_site_label_3
_geom_torsion_atom_site_label_4
_geom_torsion
_geom_torsion_publ_flag
C3 C2 N7 C8 -6.0(4) y
N1 C2 N7 C8 174.0(2) ?
C2 N7 C8 C9 140.0(3) ?
C2 N7 C8 C10 -43.2(4) y
C2 N7 C8 C9' 50.0(4) y
C2 N7 C8 C10' -133.1(3) ?
